data_1571222
loop_
_publ_author_name
'M Zahir, F Zahra'
'Hay, Moya A.'
'Janetzki, Jett T.'
'Gable, Robert W.'
'Goerigk, Lars'
'Boskovic, Colette'

_publ_section_title
;
 Predicting valence tautomerism in diverse cobalt-dioxolene complexes:
 elucidation of the role of ligands and solvent.
;
_journal_issue 15
_journal_name_full 'Chemical science'
_journal_page_first 5694
_journal_page_last 5710
_journal_paper_doi 10.1039/d3sc04493a
_journal_volume 15
_journal_year 2024
_chemical_absolute_configuration ad
_chemical_formula_moiety '2(C28 H30 Co N4 O2), 1.5(C H2 Cl2), 2(C24 H20 B)'
_chemical_formula_sum 'C105.5 H103 B2 Cl3 Co2 N8 O4'
_chemical_formula_weight 1792.78
_space_group_crystal_system monoclinic
_space_group_IT_number 4
_space_group_name_Hall 'P 2yb'
_space_group_name_H-M_alt 'P 1 21 1'
_atom_sites_solution_hydrogens geom
_atom_sites_solution_primary direct
_audit_creation_date 2023-05-17
_audit_creation_method
;
Olex2 1.5
(compiled 2023.03.06 svn.rbb2c1857 for OlexSys, GUI svn.r6748)
;
_audit_update_record
;
2023-08-08 deposited with the CCDC.	2024-03-11 downloaded from the CCDC.
;
_cell_angle_alpha 90
_cell_angle_beta 106.73(3)
_cell_angle_gamma 90
_cell_formula_units_Z 2
_cell_length_a 14.769(3)
_cell_length_b 15.187(3)
_cell_length_c 21.191(4)
_cell_measurement_reflns_used 1417
_cell_measurement_temperature 100.0(2)
_cell_measurement_theta_max 20.02
_cell_measurement_theta_min 1.05
_cell_volume 4551.9(17)
_computing_cell_refinement 'XDS (Kabsch, 2010)'
_computing_data_collection 'AS QEGUI'
_computing_data_reduction 'XDS (Kabsch, 2010)'
_computing_molecular_graphics 'Olex2 1.5 (Dolomanov et al., 2009)'
_computing_publication_material 'Olex2 1.5 (Dolomanov et al., 2009)'
_computing_structure_refinement 'SHELXL 2019/3 (Sheldrick, 2015)'
_computing_structure_solution 'SHELXS  (Sheldrick, 2008)'
_diffrn_ambient_temperature 100.0(2)
_diffrn_detector_area_resol_mean 13.3
_diffrn_measured_fraction_theta_full 0.992
_diffrn_measured_fraction_theta_max 0.833
_diffrn_measurement_device_type 'MX2 Beamline Australian Synchrotron'
_diffrn_measurement_method 'Omega Scan'
_diffrn_radiation_monochromator 'Silicon Double Crystal'
_diffrn_radiation_type Synchrotron
_diffrn_radiation_wavelength 0.71092
_diffrn_reflns_av_R_equivalents 0.0574
_diffrn_reflns_av_unetI/netI 0.0531
_diffrn_reflns_Laue_measured_fraction_full 0.992
_diffrn_reflns_Laue_measured_fraction_max 0.833
_diffrn_reflns_limit_h_max 21
_diffrn_reflns_limit_h_min -21
_diffrn_reflns_limit_k_max 22
_diffrn_reflns_limit_k_min -22
_diffrn_reflns_limit_l_max 30
_diffrn_reflns_limit_l_min -31
_diffrn_reflns_number 80343
_diffrn_reflns_point_group_measured_fraction_full 0.987
_diffrn_reflns_point_group_measured_fraction_max 0.820
_diffrn_reflns_theta_full 25.249
_diffrn_reflns_theta_max 32.214
_diffrn_reflns_theta_min 1.500
_diffrn_source 'MX2 Beamline Australian Synchrotron'
_diffrn_standards_number 0
_exptl_absorpt_coefficient_mu 0.511
_exptl_absorpt_correction_T_max 0.4345
_exptl_absorpt_correction_T_min 0.2921
_exptl_absorpt_correction_type multi-scan
_exptl_absorpt_process_details 'XDS (Kabsch, 2010)'
_exptl_crystal_colour green
_exptl_crystal_colour_primary green
_exptl_crystal_density_diffrn 1.308
_exptl_crystal_description needle
_exptl_crystal_F_000 1878
_exptl_crystal_recrystallization_method 'grown by slow evaporation from dichloromethane/hexane'
_exptl_crystal_size_max 1.1
_exptl_crystal_size_mid 0.5
_exptl_crystal_size_min 0.04
_refine_diff_density_max 0.989
_refine_diff_density_min -0.673
_refine_diff_density_rms 0.081
_refine_ls_abs_structure_details
;
 Refined as an inversion twin.
;
_refine_ls_abs_structure_Flack 0.40(2)
_refine_ls_extinction_method none
_refine_ls_goodness_of_fit_ref 1.063
_refine_ls_hydrogen_treatment constr
_refine_ls_matrix_type full
_refine_ls_number_parameters 1141
_refine_ls_number_reflns 26377
_refine_ls_number_restraints 15
_refine_ls_restrained_S_all 1.063
_refine_ls_R_factor_all 0.0917
_refine_ls_R_factor_gt 0.0716
_refine_ls_shift/su_max 0.000
_refine_ls_shift/su_mean 0.000
_refine_ls_structure_factor_coef Fsqd
_refine_ls_weighting_details 'w=1/[\s^2^(Fo^2^)+(0.1317P)^2^+1.2469P] where P=(Fo^2^+2Fc^2^)/3'
_refine_ls_weighting_scheme calc
_refine_ls_wR_factor_gt 0.2093
_refine_ls_wR_factor_ref 0.2286
_reflns_Friedel_coverage 0.907
_reflns_Friedel_fraction_full 0.981
_reflns_Friedel_fraction_max 0.807
_reflns_number_gt 19601
_reflns_number_total 26377
_reflns_threshold_expression 'I > 2\s(I)'
_cod_data_source_file d3sc04493a3.cif
_cod_data_source_block zz2-017-dcm-hex-4-iirwg
_cod_depositor_comments 'Adding full bibliography for 1571222--1571238.cif.'
_cod_original_formula_sum 'C105.50 H103 B2 Cl3 Co2 N8 O4'
_cod_database_code 1571222
_shelx_shelxl_version_number 2019/3
_shelx_space_group_comment
;
The symmetry employed for this shelxl refinement is uniquely defined
by the following loop, which should always be used as a source of
symmetry information in preference to the above space-group names.
They are only intended as comments.
;
_shelx_estimated_absorpt_t_max 0.980
_shelx_estimated_absorpt_t_min 0.603
_exptl_absorpt_special_details
;
XDS does not report the values of _exptl_absorpt_correction_T_min and
_exptl_absorpt_correction_T_max.  Even though the data was processed by XDS
the values of the absorption corrections reported by SADABS are reported.
;
_diffrn_measurement_detector_type 'Dectris Eiger 16M'
_olex2_refinement_description
;
1. Twinned data refinement
 Scales: 0.60(2)
 0.40(2)
2. Fixed Uiso
 At 1.2 times of:
  All C(H) groups, All C(H,H) groups
 At 1.5 times of:
  All C(H,H,H) groups
3. Restrained distances
 C53-Cl1 = C53-Cl2
 1.77 with sigma of 0.001
4. Uiso/Uaniso restraints and constraints
C53: within 2A with sigma of 0.001 and sigma for terminal atoms of 0.002 within
2A
Cl1 \\sim Cl2: within 2A with sigma of 0.004 and sigma for terminal atoms of
0.008 within 2A
Uanis(C10) \\sim Ueq: with sigma of 0.01 and sigma for terminal atoms of 0.02
Uanis(C53) \\sim Ueq: with sigma of 0.03 and sigma for terminal atoms of 0.06
5. Others
 Fixed Sof: Cl1(0.5) Cl2(0.5) C53(0.5) H53A(0.5) H53B(0.5)
6.a Secondary CH2 refined with riding coordinates:
 C16(H16A,H16B), C17(H17A,H17B), C23(H23A,H23B), C69(H69A,H69B), C70(H70A,
 H70B), C76(H76A,H76B), C53(H53A,H53B), C106(H10D,H10E)
6.b Aromatic/amide H refined with riding coordinates:
 C3(H3), C4(H4), C6(H6), C11(H11), C12(H12), C13(H13), C14(H14), C19(H19),
 C20(H20), C21(H21), C22(H22), C25(H25), C26(H26), C27(H27), C28(H28), C56(H56),
  C57(H57), C59(H59), C64(H64), C65(H65), C66(H66), C67(H67), C72(H72),
 C73(H73), C74(H74), C75(H75), C78(H78), C79(H79), C80(H80), C81(H81), C30(H30),
  C31(H31), C32(H32), C33(H33), C34(H34), C36(H36), C37(H37), C38(H38),
 C39(H39), C40(H40), C42(H42), C43(H43), C44(H44), C45(H45), C46(H46), C48(H48),
  C49(H49), C50(H50), C51(H51), C52(H52), C83(H83), C84(H84), C85(H85),
 C86(H86), C87(H87), C89(H89), C90(H90), C91(H91), C92(H92), C93(H93), C95(H95),
  C96(H96), C97(H97), C98(H98), C99(H99), C101(H101), C102(H102), C103(H103),
 C104(H104), C105(H105)
6.c Idealised Me refined with riding coordinates:
 C10(H10A,H10B,H10C)
6.d Idealised Me refined as rotating group:
 C8(H8A,H8B,H8C), C9(H9A,H9B,H9C), C61(H61A,H61B,H61C), C62(H62A,H62B,H62C),
 C63(H63A,H63B,H63C)
;
_olex2_submission_special_instructions 'No special instructions were received'

loop_
_space_group_symop_operation_xyz
'x, y, z'
'-x, y+1/2, -z'

loop_
_atom_site_label
_atom_site_type_symbol
_atom_site_fract_x
_atom_site_fract_y
_atom_site_fract_z
_atom_site_U_iso_or_equiv
_atom_site_adp_type
_atom_site_occupancy
_atom_site_site_symmetry_order
_atom_site_calc_flag
_atom_site_refinement_flags_posn
_atom_site_refinement_flags_adp
_atom_site_refinement_flags_occupancy
_atom_site_disorder_assembly
_atom_site_disorder_group
Co1 Co 0.39370(6) 0.71707(6) 0.49208(4) 0.0475(2) Uani 1 1 d . . . . .
N1 N 0.2663(4) 0.6985(4) 0.4936(2) 0.0481(12) Uani 1 1 d . . . . .
N2 N 0.3944(4) 0.5987(4) 0.4608(3) 0.0496(13) Uani 1 1 d . . . . .
N3 N 0.3844(4) 0.8409(4) 0.5067(3) 0.0497(13) Uani 1 1 d . . . . .
N4 N 0.3412(5) 0.7491(4) 0.3983(3) 0.0620(17) Uani 1 1 d . . . . .
O1 O 0.4408(3) 0.6903(3) 0.58186(19) 0.0450(9) Uani 1 1 d . . . . .
O2 O 0.5190(4) 0.7332(3) 0.4884(2) 0.0578(12) Uani 1 1 d . . . . .
C1 C 0.5377(5) 0.6992(5) 0.5997(3) 0.0506(15) Uani 1 1 d . . . . .
C2 C 0.5783(5) 0.7208(5) 0.5475(3) 0.0563(16) Uani 1 1 d . . . . .
C3 C 0.6745(6) 0.7264(7) 0.5639(4) 0.074(2) Uani 1 1 d . . . . .
H3 H 0.703687 0.737658 0.530133 0.089 Uiso 1 1 calc R U . . .
C4 C 0.7311(7) 0.7162(11) 0.6282(4) 0.124(5) Uani 1 1 d . . . . .
H4 H 0.798035 0.718479 0.637953 0.149 Uiso 1 1 calc R U . . .
C5 C 0.6886(5) 0.7024(11) 0.6785(3) 0.114(5) Uani 1 1 d . . . . .
C6 C 0.5902(5) 0.6917(8) 0.6640(4) 0.080(3) Uani 1 1 d . . . . .
H6 H 0.561344 0.679610 0.697786 0.096 Uiso 1 1 calc R U . . .
C7 C 0.7495(5) 0.7223(7) 0.7476(4) 0.070(2) Uani 1 1 d . . . . .
C8 C 0.8350(7) 0.6633(9) 0.7559(6) 0.099(3) Uani 1 1 d . . . . .
H8A H 0.814034 0.602304 0.745773 0.149 Uiso 1 1 calc R U . . .
H8B H 0.875569 0.666888 0.801409 0.149 Uiso 1 1 calc R U . . .
H8C H 0.870512 0.682473 0.725781 0.149 Uiso 1 1 calc R U . . .
C9 C 0.7769(9) 0.8172(10) 0.7644(6) 0.120(5) Uani 1 1 d . . . . .
H9A H 0.810551 0.839885 0.734154 0.180 Uiso 1 1 calc R U . . .
H9B H 0.818006 0.820902 0.809767 0.180 Uiso 1 1 calc R U . . .
H9C H 0.719779 0.852384 0.760128 0.180 Uiso 1 1 calc R U . . .
C10 C 0.7026(8) 0.6910(9) 0.8001(5) 0.103(4) Uani 1 1 d . U . . .
H10A H 0.644036 0.724015 0.795325 0.154 Uiso 1 1 calc R U . . .
H10B H 0.745922 0.700996 0.844168 0.154 Uiso 1 1 calc R U . . .
H10C H 0.688154 0.628003 0.794107 0.154 Uiso 1 1 calc R U . . .
C11 C 0.2401(4) 0.6728(5) 0.5467(3) 0.0510(15) Uani 1 1 d . . . . .
H11 H 0.287115 0.667834 0.587992 0.061 Uiso 1 1 calc R U . . .
C12 C 0.1487(5) 0.6537(7) 0.5434(3) 0.0611(19) Uani 1 1 d . . . . .
H12 H 0.132064 0.631160 0.580391 0.073 Uiso 1 1 calc R U . . .
C13 C 0.0783(5) 0.6694(7) 0.4812(4) 0.074(2) Uani 1 1 d . . . . .
H13 H 0.013330 0.662510 0.478372 0.088 Uiso 1 1 calc R U . . .
C14 C 0.1036(5) 0.6944(6) 0.4253(4) 0.064(2) Uani 1 1 d . . . . .
H14 H 0.058021 0.700639 0.383556 0.077 Uiso 1 1 calc R U . . .
C15 C 0.1964(5) 0.7093(5) 0.4339(3) 0.0531(15) Uani 1 1 d . . . . .
C16 C 0.2339(5) 0.7435(6) 0.3783(3) 0.0608(19) Uani 1 1 d . . . . .
H16A H 0.212300 0.703948 0.339744 0.073 Uiso 1 1 calc R U . . .
H16B H 0.207210 0.802676 0.364872 0.073 Uiso 1 1 calc R U . . .
C17 C 0.3871(7) 0.6827(5) 0.3636(4) 0.075(3) Uani 1 1 d . . . . .
H17A H 0.352169 0.680166 0.316185 0.090 Uiso 1 1 calc R U . . .
H17B H 0.453171 0.700246 0.367916 0.090 Uiso 1 1 calc R U . . .
C18 C 0.3853(5) 0.5936(5) 0.3950(3) 0.0503(15) Uani 1 1 d . . . . .
C19 C 0.4021(4) 0.5275(5) 0.4971(3) 0.0464(14) Uani 1 1 d . . . . .
H19 H 0.409211 0.531898 0.542996 0.056 Uiso 1 1 calc R U . . .
C20 C 0.3995(5) 0.4415(5) 0.4660(4) 0.0565(17) Uani 1 1 d . . . . .
H20 H 0.403674 0.389002 0.491109 0.068 Uiso 1 1 calc R U . . .
C21 C 0.3911(5) 0.4377(5) 0.4012(4) 0.0566(17) Uani 1 1 d . . . . .
H21 H 0.389716 0.381950 0.380657 0.068 Uiso 1 1 calc R U . . .
C22 C 0.3846(5) 0.5105(5) 0.3651(3) 0.0562(17) Uani 1 1 d . . . . .
H22 H 0.379512 0.506500 0.319467 0.067 Uiso 1 1 calc R U . . .
C23 C 0.3787(7) 0.8397(5) 0.3950(4) 0.065(2) Uani 1 1 d . . . . .
H23A H 0.445418 0.836670 0.394369 0.078 Uiso 1 1 calc R U . . .
H23B H 0.341441 0.869523 0.354261 0.078 Uiso 1 1 calc R U . . .
C24 C 0.3719(6) 0.8898(5) 0.4539(4) 0.0557(17) Uani 1 1 d . . . . .
C25 C 0.3845(5) 0.8779(5) 0.5652(3) 0.0509(15) Uani 1 1 d . . . . .
H25 H 0.390609 0.842275 0.603114 0.061 Uiso 1 1 calc R U . . .
C26 C 0.3753(5) 0.9698(5) 0.5685(3) 0.0539(16) Uani 1 1 d . . . . .
H26 H 0.376748 0.997178 0.609083 0.065 Uiso 1 1 calc R U . . .
C27 C 0.3642(5) 1.0204(5) 0.5122(4) 0.0625(19) Uani 1 1 d . . . . .
H27 H 0.358352 1.082490 0.514473 0.075 Uiso 1 1 calc R U . . .
C28 C 0.3618(6) 0.9821(5) 0.4544(5) 0.067(2) Uani 1 1 d . . . . .
H28 H 0.353460 1.015976 0.415463 0.081 Uiso 1 1 calc R U . . .
Co2 Co 0.39218(5) 0.29905(5) -0.00941(4) 0.03946(19) Uani 1 1 d . . . . .
N5 N 0.2650(3) 0.3174(3) -0.0084(2) 0.0384(10) Uani 1 1 d . . . . .
N6 N 0.3817(3) 0.1746(4) 0.0065(2) 0.0410(10) Uani 1 1 d . . . . .
N7 N 0.3963(3) 0.4175(3) -0.0403(2) 0.0389(10) Uani 1 1 d . . . . .
N8 N 0.3391(3) 0.2701(4) -0.1024(2) 0.0430(11) Uani 1 1 d . . . . .
O3 O 0.4429(3) 0.3251(3) 0.07988(18) 0.0422(9) Uani 1 1 d . . . . .
O4 O 0.5155(3) 0.2833(3) -0.01515(18) 0.0427(9) Uani 1 1 d . . . . .
C54 C 0.5343(4) 0.3124(4) 0.0965(3) 0.0413(12) Uani 1 1 d . . . . .
C55 C 0.5747(4) 0.2937(5) 0.0461(3) 0.0421(11) Uani 1 1 d . . . . .
C56 C 0.6718(4) 0.2804(4) 0.0592(3) 0.0411(11) Uani 1 1 d . . . . .
H56 H 0.699102 0.268566 0.024670 0.049 Uiso 1 1 calc R U . . .
C57 C 0.7273(3) 0.2851(3) 0.1242(3) 0.0370(9) Uani 1 1 d . . . . .
H57 H 0.793699 0.277032 0.133664 0.044 Uiso 1 1 calc R U . . .
C58 C 0.6889(3) 0.3013(3) 0.1768(3) 0.0370(9) Uani 1 1 d . . . . .
C59 C 0.5921(3) 0.3158(3) 0.1614(2) 0.0368(10) Uani 1 1 d . . . . .
H59 H 0.564694 0.328272 0.195807 0.044 Uiso 1 1 calc R U . . .
C60 C 0.7536(4) 0.3001(4) 0.2481(3) 0.0468(12) Uani 1 1 d . . . . .
C61 C 0.7891(5) 0.2051(5) 0.2639(3) 0.0586(16) Uani 1 1 d . . . . .
H61A H 0.735041 0.165940 0.260286 0.088 Uiso 1 1 calc R U . . .
H61B H 0.831848 0.202421 0.308775 0.088 Uiso 1 1 calc R U . . .
H61C H 0.822871 0.186289 0.232586 0.088 Uiso 1 1 calc R U . . .
C62 C 0.8392(4) 0.3619(6) 0.2567(3) 0.0559(16) Uani 1 1 d . . . . .
H62A H 0.879105 0.340004 0.230272 0.084 Uiso 1 1 calc R U . . .
H62B H 0.876051 0.363506 0.303248 0.084 Uiso 1 1 calc R U . . .
H62C H 0.816947 0.421283 0.242070 0.084 Uiso 1 1 calc R U . . .
C63 C 0.7004(4) 0.3261(5) 0.2970(3) 0.0467(13) Uani 1 1 d . . . . .
H63A H 0.676157 0.386258 0.287601 0.070 Uiso 1 1 calc R U . . .
H63B H 0.743326 0.323419 0.341884 0.070 Uiso 1 1 calc R U . . .
H63C H 0.647508 0.285525 0.293069 0.070 Uiso 1 1 calc R U . . .
C64 C 0.2400(4) 0.3491(4) 0.0444(3) 0.0439(13) Uani 1 1 d . . . . .
H64 H 0.286941 0.357280 0.085374 0.053 Uiso 1 1 calc R U . . .
C65 C 0.1465(4) 0.3695(6) 0.0388(3) 0.0575(17) Uani 1 1 d . . . . .
H65 H 0.130105 0.391046 0.076189 0.069 Uiso 1 1 calc R U . . .
C66 C 0.0799(4) 0.3593(6) -0.0176(3) 0.0575(16) Uani 1 1 d . . . . .
H66 H 0.015997 0.374485 -0.021693 0.069 Uiso 1 1 calc R U . . .
C67 C 0.1058(4) 0.3264(5) -0.0697(3) 0.0538(16) Uani 1 1 d . . . . .
H67 H 0.058808 0.316412 -0.110370 0.065 Uiso 1 1 calc R U . . .
C68 C 0.2008(4) 0.3069(5) -0.0644(3) 0.0455(13) Uani 1 1 d . . . . .
C69 C 0.2347(4) 0.2751(5) -0.1201(3) 0.0487(14) Uani 1 1 d . . . . .
H69A H 0.207880 0.216059 -0.133789 0.058 Uiso 1 1 calc R U . . .
H69B H 0.211637 0.315443 -0.158036 0.058 Uiso 1 1 calc R U . . .
C70 C 0.3711(5) 0.1775(5) -0.1101(3) 0.0494(15) Uani 1 1 d . . . . .
H70A H 0.435655 0.178506 -0.115118 0.059 Uiso 1 1 calc R U . . .
H70B H 0.328171 0.150237 -0.149996 0.059 Uiso 1 1 calc R U . . .
C71 C 0.3704(4) 0.1240(5) -0.0494(4) 0.0487(14) Uani 1 1 d . . . . .
C72 C 0.3851(4) 0.1362(5) 0.0629(3) 0.0458(13) Uani 1 1 d . . . . .
H72 H 0.394333 0.172683 0.100657 0.055 Uiso 1 1 calc R U . . .
C73 C 0.3763(5) 0.0478(5) 0.0708(4) 0.0580(18) Uani 1 1 d . . . . .
H73 H 0.377149 0.023291 0.112234 0.070 Uiso 1 1 calc R U . . .
C74 C 0.3658(4) -0.0053(5) 0.0148(4) 0.0566(17) Uani 1 1 d . . . . .
H74 H 0.360039 -0.067375 0.017635 0.068 Uiso 1 1 calc R U . . .
C75 C 0.3640(4) 0.0345(5) -0.0454(4) 0.0493(15) Uani 1 1 d . . . . .
H75 H 0.358250 -0.000785 -0.083320 0.059 Uiso 1 1 calc R U . . .
C76 C 0.3786(5) 0.3347(5) -0.1399(3) 0.0489(14) Uani 1 1 d . . . . .
H76A H 0.336530 0.339921 -0.185493 0.059 Uiso 1 1 calc R U . . .
H76B H 0.441587 0.314955 -0.141923 0.059 Uiso 1 1 calc R U . . .
C77 C 0.3868(4) 0.4215(5) -0.1058(3) 0.0458(14) Uani 1 1 d . . . . .
C78 C 0.4019(4) 0.4925(5) -0.0058(3) 0.0425(13) Uani 1 1 d . . . . .
H78 H 0.408161 0.488705 0.040044 0.051 Uiso 1 1 calc R U . . .
C79 C 0.3990(4) 0.5721(4) -0.0330(3) 0.0415(12) Uani 1 1 d . . . . .
H79 H 0.403166 0.623789 -0.007064 0.050 Uiso 1 1 calc R U . . .
C80 C 0.3895(4) 0.5781(5) -0.1013(3) 0.0448(13) Uani 1 1 d . . . . .
H80 H 0.387047 0.633780 -0.122108 0.054 Uiso 1 1 calc R U . . .
C81 C 0.3836(4) 0.4996(4) -0.1378(3) 0.0416(12) Uani 1 1 d . . . . .
H81 H 0.377682 0.501193 -0.183636 0.050 Uiso 1 1 calc R U . . .
Cl1 Cl 0.0421(2) 1.1743(2) 0.39347(15) 0.0558(8) Uani 0.5 1 d D . P A 1
Cl2 Cl 0.14639(19) 1.0107(3) 0.39865(16) 0.0564(7) Uani 0.5 1 d D . P A 1
C53 C 0.0350(4) 1.0627(4) 0.3686(7) 0.061(4) Uani 0.5 1 d D U P A 1
H53A H -0.012070 1.031684 0.385664 0.073 Uiso 0.5 1 calc R U P A 1
H53B H 0.013758 1.059255 0.319901 0.073 Uiso 0.5 1 calc R U P A 1
Cl3 Cl 0.03784(15) -0.15385(18) -0.10766(12) 0.0796(6) Uani 1 1 d . . . . .
Cl4 Cl 0.14262(13) 0.0092(2) -0.09929(12) 0.0859(7) Uani 1 1 d . . . . .
C106 C 0.0343(5) -0.0443(7) -0.1341(5) 0.087(3) Uani 1 1 d . . . . .
H10D H -0.016508 -0.012588 -0.121608 0.104 Uiso 1 1 calc R U . . .
H10E H 0.019306 -0.042870 -0.182761 0.104 Uiso 1 1 calc R U . . .
C29 C 0.1408(4) 0.3952(4) 0.5729(3) 0.0465(13) Uani 1 1 d . . . . .
C30 C 0.1900(5) 0.4156(6) 0.5266(3) 0.0616(19) Uani 1 1 d . . . . .
H30 H 0.256948 0.420116 0.541323 0.074 Uiso 1 1 calc R U . . .
C31 C 0.1426(6) 0.4297(8) 0.4584(4) 0.088(3) Uani 1 1 d . . . . .
H31 H 0.178300 0.435195 0.427736 0.105 Uiso 1 1 calc R U . . .
C32 C 0.0433(6) 0.4355(7) 0.4364(4) 0.089(3) Uani 1 1 d . . . . .
H32 H 0.010475 0.447277 0.391649 0.107 Uiso 1 1 calc R U . . .
C33 C -0.0041(6) 0.4231(7) 0.4836(4) 0.076(2) Uani 1 1 d . . . . .
H33 H -0.070971 0.429262 0.470647 0.091 Uiso 1 1 calc R U . . .
C34 C 0.0414(4) 0.4022(6) 0.5486(4) 0.0594(18) Uani 1 1 d . . . . .
H34 H 0.004480 0.392184 0.577971 0.071 Uiso 1 1 calc R U . . .
C35 C 0.1995(4) 0.2534(4) 0.6443(3) 0.0423(13) Uani 1 1 d . . . . .
C36 C 0.1838(4) 0.2046(4) 0.5862(3) 0.0420(12) Uani 1 1 d . . . . .
H36 H 0.172222 0.235536 0.545733 0.050 Uiso 1 1 calc R U . . .
C37 C 0.1842(4) 0.1108(5) 0.5846(3) 0.0488(14) Uani 1 1 d . . . . .
H37 H 0.174545 0.080001 0.544186 0.059 Uiso 1 1 calc R U . . .
C38 C 0.1991(5) 0.0658(5) 0.6433(4) 0.0518(15) Uani 1 1 d . . . . .
H38 H 0.197027 0.003307 0.643274 0.062 Uiso 1 1 calc R U . . .
C39 C 0.2171(5) 0.1118(5) 0.7031(3) 0.0505(15) Uani 1 1 d . . . . .
H39 H 0.229155 0.080263 0.743445 0.061 Uiso 1 1 calc R U . . .
C40 C 0.2174(5) 0.2016(4) 0.7035(3) 0.0480(14) Uani 1 1 d . . . . .
H40 H 0.229987 0.231194 0.744641 0.058 Uiso 1 1 calc R U . . .
C41 C 0.1406(4) 0.3959(5) 0.6997(3) 0.0480(13) Uani 1 1 d . . . . .
C42 C 0.1659(4) 0.4649(5) 0.7426(3) 0.0465(13) Uani 1 1 d . . . . .
H42 H 0.221985 0.496575 0.744231 0.056 Uiso 1 1 calc R U . . .
C43 C 0.1122(5) 0.4906(5) 0.7842(3) 0.0545(15) Uani 1 1 d . . . . .
H43 H 0.132707 0.538901 0.813313 0.065 Uiso 1 1 calc R U . . .
C44 C 0.0296(5) 0.4469(5) 0.7837(4) 0.0554(16) Uani 1 1 d . . . . .
H44 H -0.006419 0.465670 0.811823 0.067 Uiso 1 1 calc R U . . .
C45 C -0.0002(4) 0.3756(5) 0.7421(3) 0.0496(14) Uani 1 1 d . . . . .
H45 H -0.057046 0.345258 0.740500 0.060 Uiso 1 1 calc R U . . .
C46 C 0.0581(4) 0.3488(4) 0.7012(3) 0.0489(14) Uani 1 1 d . . . . .
H46 H 0.040675 0.297977 0.674336 0.059 Uiso 1 1 calc R U . . .
C47 C 0.3061(4) 0.3998(5) 0.6700(3) 0.0448(13) Uani 1 1 d . . . . .
C48 C 0.3860(4) 0.3486(5) 0.6929(3) 0.0483(14) Uani 1 1 d . . . . .
H48 H 0.379377 0.286462 0.694404 0.058 Uiso 1 1 calc R U . . .
C49 C 0.4764(4) 0.3854(6) 0.7141(3) 0.0555(17) Uani 1 1 d . . . . .
H49 H 0.529073 0.347983 0.732105 0.067 Uiso 1 1 calc R U . . .
C50 C 0.4910(4) 0.4720(6) 0.7096(3) 0.0524(16) Uani 1 1 d . . . . .
H50 H 0.553190 0.495573 0.722332 0.063 Uiso 1 1 calc R U . . .
C51 C 0.4114(4) 0.5277(5) 0.6855(3) 0.0506(14) Uani 1 1 d . . . . .
H51 H 0.419149 0.589661 0.683363 0.061 Uiso 1 1 calc R U . . .
C52 C 0.3226(4) 0.4904(4) 0.6652(3) 0.0464(13) Uani 1 1 d . . . . .
H52 H 0.269947 0.527773 0.646981 0.056 Uiso 1 1 calc R U . . .
B1 B 0.1978(5) 0.3615(5) 0.6478(4) 0.0434(15) Uani 1 1 d . . . . .
C82 C 0.3105(4) 0.6222(4) 0.1682(3) 0.0443(13) Uani 1 1 d . . . . .
C83 C 0.3286(5) 0.5321(6) 0.1645(3) 0.0560(17) Uani 1 1 d . . . . .
H83 H 0.276016 0.494064 0.148018 0.067 Uiso 1 1 calc R U . . .
C84 C 0.4181(4) 0.4947(6) 0.1835(3) 0.0574(17) Uani 1 1 d . . . . .
H84 H 0.425665 0.433685 0.176476 0.069 Uiso 1 1 calc R U . . .
C85 C 0.4952(5) 0.5453(6) 0.2120(4) 0.0579(18) Uani 1 1 d . . . . .
H85 H 0.555870 0.519024 0.227951 0.070 Uiso 1 1 calc R U . . .
C86 C 0.4839(4) 0.6386(6) 0.2179(3) 0.0535(16) Uani 1 1 d . . . . .
H86 H 0.536893 0.675835 0.235440 0.064 Uiso 1 1 calc R U . . .
C87 C 0.3925(4) 0.6724(5) 0.1968(3) 0.0488(14) Uani 1 1 d . . . . .
H87 H 0.384712 0.733793 0.202139 0.059 Uiso 1 1 calc R U . . .
C88 C 0.2019(4) 0.7703(4) 0.1457(3) 0.0438(13) Uani 1 1 d . . . . .
C89 C 0.2226(5) 0.8192(5) 0.2032(3) 0.0492(14) Uani 1 1 d . . . . .
H89 H 0.236797 0.788459 0.243909 0.059 Uiso 1 1 calc R U . . .
C90 C 0.2238(5) 0.9112(4) 0.2050(4) 0.0497(14) Uani 1 1 d . . . . .
H90 H 0.238097 0.941262 0.245992 0.060 Uiso 1 1 calc R U . . .
C91 C 0.2041(4) 0.9578(5) 0.1471(3) 0.0462(13) Uani 1 1 d . . . . .
H91 H 0.204013 1.020346 0.146769 0.055 Uiso 1 1 calc R U . . .
C92 C 0.1844(4) 0.9098(5) 0.0891(4) 0.0538(16) Uani 1 1 d . . . . .
H92 H 0.171350 0.940719 0.048520 0.065 Uiso 1 1 calc R U . . .
C93 C 0.1829(4) 0.8216(5) 0.0880(3) 0.0512(16) Uani 1 1 d . . . . .
H93 H 0.168588 0.792555 0.046585 0.061 Uiso 1 1 calc R U . . .
C94 C 0.1471(4) 0.6267(5) 0.0713(3) 0.0446(13) Uani 1 1 d . . . . .
C95 C 0.0490(4) 0.6247(6) 0.0480(3) 0.0557(16) Uani 1 1 d . . . . .
H95 H 0.013558 0.633682 0.078410 0.067 Uiso 1 1 calc R U . . .
C96 C 0.0003(5) 0.6101(6) -0.0180(3) 0.0605(18) Uani 1 1 d . . . . .
H96 H -0.066778 0.612391 -0.033024 0.073 Uiso 1 1 calc R U . . .
C97 C 0.0537(5) 0.5919(6) -0.0617(3) 0.0593(16) Uani 1 1 d . . . . .
H97 H 0.022785 0.579334 -0.106658 0.071 Uiso 1 1 calc R U . . .
C98 C 0.1489(5) 0.5922(6) -0.0395(3) 0.0642(19) Uani 1 1 d . . . . .
H98 H 0.184876 0.577329 -0.068632 0.077 Uiso 1 1 calc R U . . .
C99 C 0.1934(4) 0.6133(5) 0.0235(3) 0.0516(15) Uani 1 1 d . . . . .
H99 H 0.260267 0.619488 0.036062 0.062 Uiso 1 1 calc R U . . .
C100 C 0.1456(4) 0.6296(4) 0.1990(3) 0.0387(11) Uani 1 1 d . . . . .
C101 C 0.1714(5) 0.5563(5) 0.2412(3) 0.0493(14) Uani 1 1 d . . . . .
H101 H 0.227669 0.525064 0.242417 0.059 Uiso 1 1 calc R U . . .
C102 C 0.1161(5) 0.5280(5) 0.2817(3) 0.0551(15) Uani 1 1 d . . . . .
H102 H 0.135051 0.477439 0.308684 0.066 Uiso 1 1 calc R U . . .
C103 C 0.0372(5) 0.5711(5) 0.2827(3) 0.0528(15) Uani 1 1 d . . . . .
H103 H 0.000339 0.552373 0.310269 0.063 Uiso 1 1 calc R U . . .
C104 C 0.0115(5) 0.6432(5) 0.2424(3) 0.0541(16) Uani 1 1 d . . . . .
H104 H -0.044421 0.674235 0.242248 0.065 Uiso 1 1 calc R U . . .
C105 C 0.0630(4) 0.6717(5) 0.2030(3) 0.0504(14) Uani 1 1 d . . . . .
H105 H 0.042228 0.722701 0.176838 0.060 Uiso 1 1 calc R U . . .
B2 B 0.2017(5) 0.6622(6) 0.1460(4) 0.0434(15) Uani 1 1 d . . . . .

loop_
_atom_site_aniso_label
_atom_site_aniso_U_11
_atom_site_aniso_U_22
_atom_site_aniso_U_33
_atom_site_aniso_U_23
_atom_site_aniso_U_13
_atom_site_aniso_U_12
Co1 0.0680(5) 0.0367(4) 0.0449(5) 0.0036(4) 0.0273(4) 0.0043(4)
N1 0.063(3) 0.044(3) 0.036(2) 0.006(2) 0.014(2) 0.008(2)
N2 0.060(3) 0.044(3) 0.046(3) 0.004(2) 0.016(2) 0.006(2)
N3 0.062(3) 0.037(3) 0.057(3) 0.006(3) 0.028(3) 0.011(2)
N4 0.109(5) 0.042(3) 0.043(3) 0.005(2) 0.035(3) 0.011(3)
O1 0.057(2) 0.043(2) 0.040(2) -0.0041(18) 0.0221(17) -0.0062(18)
O2 0.086(3) 0.041(3) 0.061(3) 0.001(2) 0.044(2) 0.003(2)
C1 0.061(3) 0.050(4) 0.045(3) -0.008(3) 0.022(3) -0.026(3)
C2 0.075(4) 0.046(4) 0.054(4) -0.005(3) 0.029(3) -0.016(3)
C3 0.085(5) 0.083(6) 0.074(5) -0.028(4) 0.053(4) -0.038(4)
C4 0.079(5) 0.231(15) 0.069(5) -0.050(7) 0.034(4) -0.093(8)
C5 0.057(4) 0.244(15) 0.042(3) -0.033(6) 0.015(3) -0.054(6)
C6 0.058(4) 0.127(8) 0.059(4) -0.026(5) 0.022(3) -0.039(5)
C7 0.050(3) 0.084(6) 0.073(5) -0.005(5) 0.014(3) 0.002(4)
C8 0.072(5) 0.096(8) 0.121(8) 0.021(7) 0.015(5) 0.022(5)
C9 0.121(9) 0.106(10) 0.112(9) -0.040(7) 0.002(7) -0.032(7)
C10 0.133(8) 0.092(8) 0.110(7) 0.028(6) 0.077(7) 0.022(7)
C11 0.053(3) 0.066(4) 0.035(3) 0.002(3) 0.014(2) -0.005(3)
C12 0.055(3) 0.084(6) 0.042(3) 0.005(4) 0.010(3) 0.003(4)
C13 0.050(3) 0.100(7) 0.069(5) 0.001(5) 0.014(3) 0.015(4)
C14 0.073(4) 0.063(5) 0.049(4) -0.005(3) 0.005(3) 0.024(4)
C15 0.074(4) 0.041(3) 0.051(3) 0.002(3) 0.029(3) 0.011(3)
C16 0.073(4) 0.069(5) 0.040(3) 0.007(3) 0.017(3) 0.013(4)
C17 0.136(7) 0.048(4) 0.063(4) 0.010(3) 0.065(5) 0.031(4)
C18 0.073(4) 0.041(3) 0.039(3) -0.003(3) 0.020(3) 0.009(3)
C19 0.054(3) 0.040(3) 0.046(3) 0.001(2) 0.015(3) 0.007(3)
C20 0.070(4) 0.039(3) 0.067(5) 0.002(3) 0.029(4) 0.007(3)
C21 0.062(4) 0.046(4) 0.066(4) -0.006(3) 0.025(3) 0.000(3)
C22 0.061(4) 0.059(4) 0.048(3) -0.006(3) 0.014(3) 0.015(3)
C23 0.109(6) 0.046(4) 0.053(4) 0.015(3) 0.045(4) 0.015(4)
C24 0.081(4) 0.035(3) 0.061(4) 0.006(3) 0.037(4) 0.010(3)
C25 0.055(3) 0.049(4) 0.053(4) -0.004(3) 0.024(3) 0.004(3)
C26 0.059(3) 0.049(4) 0.053(3) -0.003(3) 0.015(3) 0.013(3)
C27 0.071(4) 0.037(3) 0.084(5) 0.015(4) 0.030(4) 0.017(3)
C28 0.092(5) 0.037(3) 0.082(6) 0.013(4) 0.041(5) 0.015(4)
Co2 0.0436(3) 0.0382(4) 0.0380(4) -0.0060(3) 0.0139(3) -0.0026(3)
N5 0.041(2) 0.035(2) 0.039(2) 0.0001(19) 0.0116(17) -0.0007(18)
N6 0.047(2) 0.037(3) 0.041(2) -0.001(2) 0.016(2) 0.004(2)
N7 0.045(2) 0.038(3) 0.035(2) -0.001(2) 0.0138(19) -0.002(2)
N8 0.044(2) 0.045(3) 0.041(2) -0.011(2) 0.0141(19) -0.008(2)
O3 0.0426(18) 0.044(2) 0.0409(19) -0.0123(18) 0.0129(15) 0.0021(16)
O4 0.0457(18) 0.044(2) 0.0418(19) -0.0052(18) 0.0186(15) 0.0010(17)
C54 0.042(2) 0.036(3) 0.048(3) 0.002(2) 0.017(2) -0.010(2)
C55 0.045(2) 0.038(3) 0.050(3) 0.009(3) 0.024(2) 0.003(3)
C56 0.039(2) 0.044(3) 0.043(3) 0.000(2) 0.014(2) 0.000(2)
C57 0.041(2) 0.0243(18) 0.048(3) -0.0025(18) 0.0166(19) -0.0062(16)
C58 0.042(2) 0.0197(16) 0.051(3) -0.0006(18) 0.0166(19) -0.0054(16)
C59 0.043(2) 0.028(2) 0.044(2) -0.0003(18) 0.021(2) -0.0009(17)
C60 0.057(3) 0.036(3) 0.048(3) -0.002(3) 0.015(2) 0.005(3)
C61 0.074(4) 0.049(3) 0.049(3) -0.009(3) 0.011(3) 0.010(3)
C62 0.046(3) 0.082(5) 0.038(3) -0.010(3) 0.009(2) -0.005(3)
C63 0.040(2) 0.055(3) 0.037(3) 0.005(2) 0.000(2) 0.003(2)
C64 0.045(3) 0.037(3) 0.048(3) -0.002(2) 0.010(2) -0.002(2)
C65 0.046(3) 0.073(5) 0.056(4) -0.005(4) 0.020(3) 0.004(3)
C66 0.045(3) 0.069(4) 0.057(4) -0.005(3) 0.011(3) 0.003(3)
C67 0.045(3) 0.067(4) 0.044(3) -0.008(3) 0.003(2) -0.004(3)
C68 0.045(2) 0.043(3) 0.042(3) 0.002(3) 0.001(2) -0.008(3)
C69 0.054(3) 0.043(3) 0.042(3) -0.005(3) 0.003(2) -0.006(3)
C70 0.054(3) 0.048(3) 0.044(3) -0.021(3) 0.011(3) -0.005(3)
C71 0.043(3) 0.049(3) 0.054(4) -0.018(3) 0.013(3) -0.004(3)
C72 0.047(3) 0.043(3) 0.053(3) -0.005(3) 0.024(3) -0.001(2)
C73 0.057(3) 0.042(3) 0.090(5) 0.008(4) 0.045(4) 0.004(3)
C74 0.048(3) 0.051(4) 0.077(5) 0.009(4) 0.028(3) 0.003(3)
C75 0.040(3) 0.051(4) 0.058(4) -0.011(3) 0.017(3) -0.005(3)
C76 0.062(3) 0.051(3) 0.029(2) -0.006(2) 0.006(2) -0.001(3)
C77 0.043(3) 0.053(4) 0.042(3) -0.011(3) 0.015(2) -0.009(3)
C78 0.052(3) 0.041(3) 0.037(3) -0.006(2) 0.015(2) -0.004(2)
C79 0.044(3) 0.041(3) 0.038(3) -0.003(2) 0.009(2) -0.005(2)
C80 0.045(3) 0.047(3) 0.041(3) 0.003(3) 0.009(2) -0.010(3)
C81 0.047(3) 0.041(3) 0.039(3) -0.001(2) 0.016(2) -0.006(2)
Cl1 0.0405(12) 0.083(2) 0.0497(15) -0.0127(16) 0.0224(11) -0.0110(14)
Cl2 0.0408(12) 0.068(2) 0.0614(18) 0.0025(16) 0.0161(12) -0.0032(13)
C53 0.035(5) 0.071(9) 0.064(8) -0.034(7) -0.007(5) -0.003(5)
Cl3 0.0678(11) 0.0891(16) 0.0921(15) 0.0062(13) 0.0394(10) 0.0136(11)
Cl4 0.0531(9) 0.117(2) 0.0860(14) 0.0114(15) 0.0176(9) 0.0045(11)
C106 0.056(4) 0.091(7) 0.111(7) -0.014(6) 0.020(4) 0.002(4)
C29 0.054(3) 0.040(3) 0.047(3) 0.007(3) 0.017(3) -0.005(3)
C30 0.065(4) 0.073(5) 0.044(3) 0.008(3) 0.011(3) -0.020(4)
C31 0.083(5) 0.124(9) 0.048(4) 0.027(5) 0.005(4) -0.034(6)
C32 0.078(5) 0.099(7) 0.064(5) 0.041(5) -0.022(4) -0.028(5)
C33 0.066(4) 0.072(5) 0.077(6) 0.021(4) 0.000(4) -0.013(4)
C34 0.047(3) 0.068(4) 0.060(4) 0.017(3) 0.011(3) -0.008(3)
C35 0.045(3) 0.048(3) 0.037(3) 0.002(2) 0.016(2) -0.007(2)
C36 0.047(3) 0.038(3) 0.044(3) 0.002(2) 0.018(2) 0.003(2)
C37 0.052(3) 0.046(3) 0.044(3) -0.005(3) 0.008(3) 0.009(3)
C38 0.051(3) 0.036(3) 0.067(4) 0.001(3) 0.016(3) 0.001(2)
C39 0.063(3) 0.046(3) 0.049(3) 0.005(3) 0.024(3) -0.004(3)
C40 0.065(3) 0.039(3) 0.040(3) -0.001(2) 0.014(3) 0.001(3)
C41 0.054(3) 0.042(3) 0.052(3) 0.008(3) 0.024(3) -0.002(3)
C42 0.044(3) 0.041(3) 0.054(3) 0.002(3) 0.014(3) -0.003(2)
C43 0.073(4) 0.046(4) 0.044(3) -0.008(3) 0.018(3) -0.002(3)
C44 0.057(3) 0.061(4) 0.057(4) -0.001(3) 0.030(3) 0.003(3)
C45 0.055(3) 0.047(3) 0.052(3) -0.002(3) 0.024(3) -0.008(3)
C46 0.063(3) 0.038(3) 0.047(3) -0.006(3) 0.017(3) -0.008(3)
C47 0.050(3) 0.052(3) 0.032(3) 0.000(2) 0.010(2) -0.006(3)
C48 0.052(3) 0.054(4) 0.041(3) 0.009(3) 0.016(2) -0.003(3)
C49 0.045(3) 0.071(4) 0.052(3) 0.016(3) 0.015(3) 0.013(3)
C50 0.044(3) 0.074(5) 0.039(3) 0.009(3) 0.011(2) -0.013(3)
C51 0.053(3) 0.050(3) 0.048(3) 0.005(3) 0.012(3) -0.002(3)
C52 0.047(3) 0.038(3) 0.051(3) 0.012(3) 0.008(2) -0.003(2)
B1 0.055(3) 0.030(3) 0.045(4) 0.004(3) 0.013(3) -0.006(3)
C82 0.046(3) 0.046(3) 0.044(3) -0.010(3) 0.018(2) 0.003(2)
C83 0.052(3) 0.062(4) 0.051(4) -0.008(3) 0.009(3) 0.012(3)
C84 0.052(3) 0.061(4) 0.060(4) -0.013(3) 0.016(3) 0.018(3)
C85 0.050(3) 0.065(5) 0.057(4) -0.009(4) 0.012(3) 0.008(3)
C86 0.045(3) 0.068(4) 0.050(3) -0.009(3) 0.018(3) 0.003(3)
C87 0.049(3) 0.048(3) 0.055(3) -0.011(3) 0.023(3) -0.006(3)
C88 0.043(3) 0.039(3) 0.049(3) -0.003(2) 0.013(2) -0.002(2)
C89 0.060(3) 0.047(4) 0.042(3) 0.003(3) 0.018(3) 0.012(3)
C90 0.056(3) 0.037(3) 0.055(4) -0.002(3) 0.014(3) -0.004(3)
C91 0.047(3) 0.044(3) 0.051(3) 0.002(3) 0.019(3) -0.006(2)
C92 0.048(3) 0.062(4) 0.055(4) 0.014(3) 0.021(3) 0.003(3)
C93 0.042(3) 0.068(4) 0.045(3) 0.001(3) 0.015(2) -0.002(3)
C94 0.043(3) 0.048(3) 0.040(3) -0.005(3) 0.008(2) 0.003(2)
C95 0.048(3) 0.069(4) 0.049(3) -0.007(3) 0.013(3) -0.007(3)
C96 0.046(3) 0.077(5) 0.055(4) -0.014(3) 0.009(3) -0.006(3)
C97 0.065(4) 0.067(4) 0.045(3) -0.015(3) 0.015(3) 0.002(3)
C98 0.063(4) 0.082(5) 0.048(4) -0.016(4) 0.017(3) 0.006(4)
C99 0.051(3) 0.058(4) 0.046(3) -0.011(3) 0.014(3) -0.004(3)
C100 0.046(2) 0.030(2) 0.037(2) 0.000(2) 0.007(2) 0.002(2)
C101 0.056(3) 0.042(3) 0.045(3) 0.002(3) 0.008(3) 0.003(3)
C102 0.063(3) 0.047(4) 0.055(4) 0.006(3) 0.015(3) 0.000(3)
C103 0.077(4) 0.041(3) 0.043(3) 0.001(3) 0.021(3) -0.004(3)
C104 0.057(3) 0.050(4) 0.060(4) -0.008(3) 0.025(3) 0.004(3)
C105 0.052(3) 0.053(4) 0.050(3) -0.003(3) 0.021(3) 0.011(3)
B2 0.040(3) 0.057(4) 0.035(3) -0.003(3) 0.013(2) 0.004(3)

loop_
_atom_type_symbol
_atom_type_description
_atom_type_scat_dispersion_real
_atom_type_scat_dispersion_imag
_atom_type_scat_source
C C 0.0033 0.0016 'International Tables Vol C Tables 4.2.6.8 and 6.1.1.4'
H H 0.0000 0.0000 'International Tables Vol C Tables 4.2.6.8 and 6.1.1.4'
B B 0.0013 0.0007 'International Tables Vol C Tables 4.2.6.8 and 6.1.1.4'
Cl Cl 0.1484 0.1585 'International Tables Vol C Tables 4.2.6.8 and 6.1.1.4'
Co Co 0.3494 0.9721 'International Tables Vol C Tables 4.2.6.8 and 6.1.1.4'
N N 0.0061 0.0033 'International Tables Vol C Tables 4.2.6.8 and 6.1.1.4'
O O 0.0106 0.0060 'International Tables Vol C Tables 4.2.6.8 and 6.1.1.4'

loop_
_geom_angle_atom_site_label_1
_geom_angle_atom_site_label_2
_geom_angle_atom_site_label_3
_geom_angle
_geom_angle_site_symmetry_1
_geom_angle_site_symmetry_3
_geom_angle_publ_flag
N1 Co1 N2 88.3(3) . . ?
N1 Co1 N3 91.5(2) . . ?
N1 Co1 N4 87.1(3) . . ?
N2 Co1 N4 85.5(3) . . ?
N3 Co1 N2 169.5(3) . . ?
N3 Co1 N4 84.0(3) . . ?
O1 Co1 N1 91.78(19) . . ?
O1 Co1 N2 96.4(2) . . ?
O1 Co1 N3 94.1(2) . . ?
O1 Co1 N4 177.8(2) . . ?
O1 Co1 O2 89.30(19) . . ?
O2 Co1 N1 178.3(2) . . ?
O2 Co1 N2 90.3(2) . . ?
O2 Co1 N3 89.7(2) . . ?
O2 Co1 N4 91.9(3) . . ?
C11 N1 Co1 125.2(4) . . ?
C11 N1 C15 118.4(5) . . ?
C15 N1 Co1 116.4(4) . . ?
C18 N2 Co1 113.5(5) . . ?
C19 N2 Co1 125.3(5) . . ?
C19 N2 C18 121.2(6) . . ?
C24 N3 Co1 114.7(5) . . ?
C24 N3 C25 120.4(6) . . ?
C25 N3 Co1 124.7(5) . . ?
C16 N4 Co1 110.0(4) . . ?
C17 N4 Co1 102.9(5) . . ?
C17 N4 C16 113.8(7) . . ?
C23 N4 Co1 103.3(5) . . ?
C23 N4 C16 114.2(6) . . ?
C23 N4 C17 111.5(6) . . ?
C1 O1 Co1 108.1(3) . . ?
C2 O2 Co1 109.5(4) . . ?
O1 C1 C2 116.2(6) . . ?
C6 C1 O1 120.9(5) . . ?
C6 C1 C2 122.9(6) . . ?
O2 C2 C1 116.9(6) . . ?
O2 C2 C3 126.2(7) . . ?
C3 C2 C1 116.9(7) . . ?
C2 C3 H3 118.9 . . ?
C2 C3 C4 122.1(7) . . ?
C4 C3 H3 118.9 . . ?
C3 C4 H4 120.3 . . ?
C3 C4 C5 119.3(8) . . ?
C5 C4 H4 120.3 . . ?
C4 C5 C6 120.9(7) . . ?
C4 C5 C7 115.9(7) . . ?
C6 C5 C7 121.6(7) . . ?
C1 C6 C5 117.6(7) . . ?
C1 C6 H6 121.2 . . ?
C5 C6 H6 121.2 . . ?
C5 C7 C8 103.7(9) . . ?
C5 C7 C9 117.5(10) . . ?
C5 C7 C10 111.8(8) . . ?
C8 C7 C10 105.4(9) . . ?
C9 C7 C8 112.3(9) . . ?
C9 C7 C10 105.6(10) . . ?
C7 C8 H8A 109.5 . . ?
C7 C8 H8B 109.5 . . ?
C7 C8 H8C 109.5 . . ?
H8A C8 H8B 109.5 . . ?
H8A C8 H8C 109.5 . . ?
H8B C8 H8C 109.5 . . ?
C7 C9 H9A 109.5 . . ?
C7 C9 H9B 109.5 . . ?
C7 C9 H9C 109.5 . . ?
H9A C9 H9B 109.5 . . ?
H9A C9 H9C 109.5 . . ?
H9B C9 H9C 109.5 . . ?
C7 C10 H10A 109.5 . . ?
C7 C10 H10B 109.5 . . ?
C7 C10 H10C 109.5 . . ?
H10A C10 H10B 109.5 . . ?
H10A C10 H10C 109.5 . . ?
H10B C10 H10C 109.5 . . ?
N1 C11 H11 118.8 . . ?
N1 C11 C12 122.4(6) . . ?
C12 C11 H11 118.8 . . ?
C11 C12 H12 121.5 . . ?
C11 C12 C13 117.0(7) . . ?
C13 C12 H12 121.5 . . ?
C12 C13 H13 119.3 . . ?
C14 C13 C12 121.5(7) . . ?
C14 C13 H13 119.3 . . ?
C13 C14 H14 121.9 . . ?
C15 C14 C13 116.2(7) . . ?
C15 C14 H14 121.9 . . ?
N1 C15 C16 113.6(6) . . ?
C14 C15 N1 124.2(6) . . ?
C14 C15 C16 122.2(6) . . ?
N4 C16 C15 112.6(5) . . ?
N4 C16 H16A 109.1 . . ?
N4 C16 H16B 109.1 . . ?
C15 C16 H16A 109.1 . . ?
C15 C16 H16B 109.1 . . ?
H16A C16 H16B 107.8 . . ?
N4 C17 H17A 110.0 . . ?
N4 C17 H17B 110.0 . . ?
H17A C17 H17B 108.4 . . ?
C18 C17 N4 108.4(5) . . ?
C18 C17 H17A 110.0 . . ?
C18 C17 H17B 110.0 . . ?
N2 C18 C17 112.9(6) . . ?
N2 C18 C22 119.7(7) . . ?
C22 C18 C17 127.0(6) . . ?
N2 C19 H19 120.5 . . ?
N2 C19 C20 119.1(6) . . ?
C20 C19 H19 120.5 . . ?
C19 C20 H20 120.6 . . ?
C21 C20 C19 118.8(7) . . ?
C21 C20 H20 120.6 . . ?
C20 C21 H21 119.3 . . ?
C22 C21 C20 121.5(7) . . ?
C22 C21 H21 119.3 . . ?
C18 C22 H22 120.2 . . ?
C21 C22 C18 119.6(6) . . ?
C21 C22 H22 120.2 . . ?
N4 C23 H23A 110.0 . . ?
N4 C23 H23B 110.0 . . ?
H23A C23 H23B 108.4 . . ?
C24 C23 N4 108.4(6) . . ?
C24 C23 H23A 110.0 . . ?
C24 C23 H23B 110.0 . . ?
N3 C24 C23 113.4(6) . . ?
N3 C24 C28 123.2(7) . . ?
C28 C24 C23 123.1(7) . . ?
N3 C25 H25 120.7 . . ?
N3 C25 C26 118.6(7) . . ?
C26 C25 H25 120.7 . . ?
C25 C26 H26 120.1 . . ?
C27 C26 C25 119.7(7) . . ?
C27 C26 H26 120.1 . . ?
C26 C27 H27 119.7 . . ?
C28 C27 C26 120.6(7) . . ?
C28 C27 H27 119.7 . . ?
C24 C28 H28 121.3 . . ?
C27 C28 C24 117.4(8) . . ?
C27 C28 H28 121.3 . . ?
N5 Co2 N6 90.7(2) . . ?
N5 Co2 N7 89.7(2) . . ?
N5 Co2 N8 86.17(19) . . ?
N6 Co2 N8 85.8(2) . . ?
N7 Co2 N6 170.6(2) . . ?
N7 Co2 N8 84.8(2) . . ?
O3 Co2 N5 93.81(17) . . ?
O3 Co2 N6 93.4(2) . . ?
O3 Co2 N7 96.0(2) . . ?
O3 Co2 N8 179.2(2) . . ?
O3 Co2 O4 88.80(16) . . ?
O4 Co2 N5 176.88(18) . . ?
O4 Co2 N6 90.9(2) . . ?
O4 Co2 N7 88.3(2) . . ?
O4 Co2 N8 91.24(18) . . ?
C64 N5 Co2 124.2(4) . . ?
C68 N5 Co2 115.8(4) . . ?
C68 N5 C64 119.6(5) . . ?
C71 N6 Co2 112.9(5) . . ?
C72 N6 Co2 127.3(5) . . ?
C72 N6 C71 119.8(6) . . ?
C77 N7 Co2 112.7(5) . . ?
C78 N7 Co2 127.7(4) . . ?
C78 N7 C77 119.5(6) . . ?
C69 N8 Co2 109.4(4) . . ?
C69 N8 C70 110.9(5) . . ?
C69 N8 C76 111.8(5) . . ?
C70 N8 Co2 105.8(4) . . ?
C76 N8 Co2 106.7(3) . . ?
C76 N8 C70 112.0(5) . . ?
C54 O3 Co2 108.8(3) . . ?
C55 O4 Co2 107.2(3) . . ?
O3 C54 C55 117.4(5) . . ?
O3 C54 C59 123.4(5) . . ?
C55 C54 C59 119.2(5) . . ?
O4 C55 C54 117.3(5) . . ?
O4 C55 C56 121.3(5) . . ?
C54 C55 C56 121.2(5) . . ?
C55 C56 H56 120.9 . . ?
C57 C56 C55 118.1(5) . . ?
C57 C56 H56 120.9 . . ?
C56 C57 H57 118.8 . . ?
C56 C57 C58 122.4(5) . . ?
C58 C57 H57 118.8 . . ?
C57 C58 C60 119.8(4) . . ?
C59 C58 C57 117.6(5) . . ?
C59 C58 C60 122.6(5) . . ?
C54 C59 H59 119.3 . . ?
C58 C59 C54 121.5(5) . . ?
C58 C59 H59 119.3 . . ?
C58 C60 C61 107.5(5) . . ?
C58 C60 C62 111.4(5) . . ?
C61 C60 C62 109.2(5) . . ?
C63 C60 C58 111.7(4) . . ?
C63 C60 C61 107.8(5) . . ?
C63 C60 C62 109.1(5) . . ?
C60 C61 H61A 109.5 . . ?
C60 C61 H61B 109.5 . . ?
C60 C61 H61C 109.5 . . ?
H61A C61 H61B 109.5 . . ?
H61A C61 H61C 109.5 . . ?
H61B C61 H61C 109.5 . . ?
C60 C62 H62A 109.5 . . ?
C60 C62 H62B 109.5 . . ?
C60 C62 H62C 109.5 . . ?
H62A C62 H62B 109.5 . . ?
H62A C62 H62C 109.5 . . ?
H62B C62 H62C 109.5 . . ?
C60 C63 H63A 109.5 . . ?
C60 C63 H63B 109.5 . . ?
C60 C63 H63C 109.5 . . ?
H63A C63 H63B 109.5 . . ?
H63A C63 H63C 109.5 . . ?
H63B C63 H63C 109.5 . . ?
N5 C64 H64 119.8 . . ?
N5 C64 C65 120.5(5) . . ?
C65 C64 H64 119.8 . . ?
C64 C65 H65 119.5 . . ?
C66 C65 C64 121.1(7) . . ?
C66 C65 H65 119.5 . . ?
C65 C66 H66 121.1 . . ?
C65 C66 C67 117.8(6) . . ?
C67 C66 H66 121.1 . . ?
C66 C67 H67 119.4 . . ?
C66 C67 C68 121.2(6) . . ?
C68 C67 H67 119.4 . . ?
N5 C68 C67 119.8(6) . . ?
N5 C68 C69 116.1(5) . . ?
C67 C68 C69 124.1(5) . . ?
N8 C69 C68 112.3(4) . . ?
N8 C69 H69A 109.1 . . ?
N8 C69 H69B 109.1 . . ?
C68 C69 H69A 109.1 . . ?
C68 C69 H69B 109.1 . . ?
H69A C69 H69B 107.9 . . ?
N8 C70 H70A 109.9 . . ?
N8 C70 H70B 109.9 . . ?
N8 C70 C71 109.1(5) . . ?
H70A C70 H70B 108.3 . . ?
C71 C70 H70A 109.9 . . ?
C71 C70 H70B 109.9 . . ?
N6 C71 C70 113.5(6) . . ?
C75 C71 N6 119.5(7) . . ?
C75 C71 C70 127.0(6) . . ?
N6 C72 H72 117.7 . . ?
N6 C72 C73 124.5(7) . . ?
C73 C72 H72 117.7 . . ?
C72 C73 H73 121.6 . . ?
C72 C73 C74 116.9(7) . . ?
C74 C73 H73 121.6 . . ?
C73 C74 H74 120.4 . . ?
C75 C74 C73 119.2(7) . . ?
C75 C74 H74 120.4 . . ?
C71 C75 C74 120.1(7) . . ?
C71 C75 H75 119.9 . . ?
C74 C75 H75 119.9 . . ?
N8 C76 H76A 110.0 . . ?
N8 C76 H76B 110.0 . . ?
N8 C76 C77 108.3(5) . . ?
H76A C76 H76B 108.4 . . ?
C77 C76 H76A 110.0 . . ?
C77 C76 H76B 110.0 . . ?
N7 C77 C76 115.3(6) . . ?
N7 C77 C81 121.9(6) . . ?
C81 C77 C76 122.8(5) . . ?
N7 C78 H78 118.5 . . ?
C79 C78 N7 122.9(5) . . ?
C79 C78 H78 118.5 . . ?
C78 C79 H79 120.6 . . ?
C78 C79 C80 118.7(6) . . ?
C80 C79 H79 120.6 . . ?
C79 C80 H80 120.7 . . ?
C81 C80 C79 118.6(6) . . ?
C81 C80 H80 120.7 . . ?
C77 C81 C80 118.4(5) . . ?
C77 C81 H81 120.8 . . ?
C80 C81 H81 120.8 . . ?
Cl1 C53 H53A 109.5 . . ?
Cl1 C53 H53B 109.5 . . ?
Cl2 C53 Cl1 110.6(3) . . ?
Cl2 C53 H53A 109.5 . . ?
Cl2 C53 H53B 109.5 . . ?
H53A C53 H53B 108.1 . . ?
Cl3 C106 Cl4 111.4(5) . . ?
Cl3 C106 H10D 109.3 . . ?
Cl3 C106 H10E 109.3 . . ?
Cl4 C106 H10D 109.3 . . ?
Cl4 C106 H10E 109.3 . . ?
H10D C106 H10E 108.0 . . ?
C30 C29 B1 120.9(6) . . ?
C34 C29 C30 114.8(6) . . ?
C34 C29 B1 124.2(6) . . ?
C29 C30 H30 118.8 . . ?
C29 C30 C31 122.4(7) . . ?
C31 C30 H30 118.8 . . ?
C30 C31 H31 119.9 . . ?
C32 C31 C30 120.2(8) . . ?
C32 C31 H31 119.9 . . ?
C31 C32 H32 121.7 . . ?
C33 C32 C31 116.6(7) . . ?
C33 C32 H32 121.7 . . ?
C32 C33 H33 118.5 . . ?
C34 C33 C32 123.1(8) . . ?
C34 C33 H33 118.5 . . ?
C29 C34 H34 118.8 . . ?
C33 C34 C29 122.4(7) . . ?
C33 C34 H34 118.8 . . ?
C36 C35 C40 114.8(6) . . ?
C36 C35 B1 124.7(6) . . ?
C40 C35 B1 120.5(6) . . ?
C35 C36 H36 118.3 . . ?
C35 C36 C37 123.5(6) . . ?
C37 C36 H36 118.3 . . ?
C36 C37 H37 120.9 . . ?
C38 C37 C36 118.2(6) . . ?
C38 C37 H37 120.9 . . ?
C37 C38 H38 119.7 . . ?
C37 C38 C39 120.5(7) . . ?
C39 C38 H38 119.7 . . ?
C38 C39 H39 119.9 . . ?
C40 C39 C38 120.1(7) . . ?
C40 C39 H39 119.9 . . ?
C35 C40 H40 118.6 . . ?
C39 C40 C35 122.8(7) . . ?
C39 C40 H40 118.6 . . ?
C42 C41 C46 116.2(6) . . ?
C42 C41 B1 126.2(5) . . ?
C46 C41 B1 117.6(6) . . ?
C41 C42 H42 118.8 . . ?
C41 C42 C43 122.5(6) . . ?
C43 C42 H42 118.8 . . ?
C42 C43 H43 119.4 . . ?
C44 C43 C42 121.2(7) . . ?
C44 C43 H43 119.4 . . ?
C43 C44 H44 120.1 . . ?
C43 C44 C45 119.8(6) . . ?
C45 C44 H44 120.1 . . ?
C44 C45 H45 121.1 . . ?
C44 C45 C46 117.8(6) . . ?
C46 C45 H45 121.1 . . ?
C41 C46 C45 122.4(6) . . ?
C41 C46 H46 118.8 . . ?
C45 C46 H46 118.8 . . ?
C48 C47 C52 115.4(6) . . ?
C48 C47 B1 124.5(6) . . ?
C52 C47 B1 120.1(6) . . ?
C47 C48 H48 119.0 . . ?
C47 C48 C49 122.0(7) . . ?
C49 C48 H48 119.0 . . ?
C48 C49 H49 119.1 . . ?
C50 C49 C48 121.9(7) . . ?
C50 C49 H49 119.1 . . ?
C49 C50 H50 120.7 . . ?
C49 C50 C51 118.5(6) . . ?
C51 C50 H50 120.7 . . ?
C50 C51 H51 120.6 . . ?
C52 C51 C50 118.8(7) . . ?
C52 C51 H51 120.6 . . ?
C47 C52 H52 118.4 . . ?
C51 C52 C47 123.3(6) . . ?
C51 C52 H52 118.4 . . ?
C29 B1 C41 108.9(5) . . ?
C35 B1 C29 106.0(6) . . ?
C35 B1 C41 111.3(5) . . ?
C47 B1 C29 110.6(5) . . ?
C47 B1 C35 110.0(6) . . ?
C47 B1 C41 109.9(5) . . ?
C83 C82 C87 113.5(6) . . ?
C83 C82 B2 121.8(6) . . ?
C87 C82 B2 124.5(6) . . ?
C82 C83 H83 117.8 . . ?
C84 C83 C82 124.4(7) . . ?
C84 C83 H83 117.8 . . ?
C83 C84 H84 119.9 . . ?
C85 C84 C83 120.1(7) . . ?
C85 C84 H84 119.9 . . ?
C84 C85 H85 120.2 . . ?
C84 C85 C86 119.5(7) . . ?
C86 C85 H85 120.2 . . ?
C85 C86 H86 121.3 . . ?
C87 C86 C85 117.5(7) . . ?
C87 C86 H86 121.3 . . ?
C82 C87 H87 117.6 . . ?
C86 C87 C82 124.8(7) . . ?
C86 C87 H87 117.6 . . ?
C89 C88 C93 113.9(6) . . ?
C89 C88 B2 122.3(6) . . ?
C93 C88 B2 123.8(6) . . ?
C88 C89 H89 118.0 . . ?
C88 C89 C90 124.0(7) . . ?
C90 C89 H89 118.0 . . ?
C89 C90 H90 120.2 . . ?
C91 C90 C89 119.5(7) . . ?
C91 C90 H90 120.2 . . ?
C90 C91 H91 121.4 . . ?
C90 C91 C92 117.2(7) . . ?
C92 C91 H91 121.4 . . ?
C91 C92 H92 118.6 . . ?
C93 C92 C91 122.7(7) . . ?
C93 C92 H92 118.6 . . ?
C88 C93 H93 118.7 . . ?
C92 C93 C88 122.6(7) . . ?
C92 C93 H93 118.7 . . ?
C95 C94 C99 114.8(6) . . ?
C95 C94 B2 121.4(6) . . ?
C99 C94 B2 122.7(5) . . ?
C94 C95 H95 118.5 . . ?
C94 C95 C96 123.0(6) . . ?
C96 C95 H95 118.5 . . ?
C95 C96 H96 121.1 . . ?
C95 C96 C97 117.8(6) . . ?
C97 C96 H96 121.1 . . ?
C96 C97 H97 120.1 . . ?
C98 C97 C96 119.8(6) . . ?
C98 C97 H97 120.1 . . ?
C97 C98 H98 119.7 . . ?
C99 C98 C97 120.6(6) . . ?
C99 C98 H98 119.7 . . ?
C94 C99 H99 118.1 . . ?
C98 C99 C94 123.7(6) . . ?
C98 C99 H99 118.1 . . ?
C101 C100 B2 124.7(5) . . ?
C105 C100 C101 113.8(6) . . ?
C105 C100 B2 121.4(5) . . ?
C100 C101 H101 119.1 . . ?
C102 C101 C100 121.8(6) . . ?
C102 C101 H101 119.1 . . ?
C101 C102 H102 119.4 . . ?
C103 C102 C101 121.2(7) . . ?
C103 C102 H102 119.4 . . ?
C102 C103 H103 121.1 . . ?
C102 C103 C104 117.7(7) . . ?
C104 C103 H103 121.1 . . ?
C103 C104 H104 118.8 . . ?
C105 C104 C103 122.4(7) . . ?
C105 C104 H104 118.8 . . ?
C100 C105 H105 118.5 . . ?
C104 C105 C100 123.0(7) . . ?
C104 C105 H105 118.5 . . ?
C88 B2 C82 111.5(6) . . ?
C88 B2 C94 108.9(6) . . ?
C88 B2 C100 107.6(5) . . ?
C94 B2 C82 108.6(5) . . ?
C94 B2 C100 110.6(5) . . ?
C100 B2 C82 109.6(5) . . ?

loop_
_geom_bond_atom_site_label_1
_geom_bond_atom_site_label_2
_geom_bond_distance
_geom_bond_site_symmetry_2
_geom_bond_publ_flag
Co1 N1 1.911(5) . ?
Co1 N2 1.917(6) . ?
Co1 N3 1.917(6) . ?
Co1 N4 1.975(6) . ?
Co1 O1 1.873(4) . ?
Co1 O2 1.890(5) . ?
N1 C11 1.351(7) . ?
N1 C15 1.393(8) . ?
N2 C18 1.363(9) . ?
N2 C19 1.314(9) . ?
N3 C24 1.310(9) . ?
N3 C25 1.362(9) . ?
N4 C16 1.520(10) . ?
N4 C17 1.518(9) . ?
N4 C23 1.493(11) . ?
O1 C1 1.377(7) . ?
O2 C2 1.318(9) . ?
C1 C2 1.440(9) . ?
C1 C6 1.366(10) . ?
C2 C3 1.366(10) . ?
C3 H3 0.9500 . ?
C3 C4 1.387(13) . ?
C4 H4 0.9500 . ?
C4 C5 1.401(11) . ?
C5 C6 1.405(9) . ?
C5 C7 1.512(10) . ?
C6 H6 0.9500 . ?
C7 C8 1.517(13) . ?
C7 C9 1.512(17) . ?
C7 C10 1.544(12) . ?
C8 H8A 0.9800 . ?
C8 H8B 0.9800 . ?
C8 H8C 0.9800 . ?
C9 H9A 0.9800 . ?
C9 H9B 0.9800 . ?
C9 H9C 0.9800 . ?
C10 H10A 0.9800 . ?
C10 H10B 0.9800 . ?
C10 H10C 0.9800 . ?
C11 H11 0.9500 . ?
C11 C12 1.362(9) . ?
C12 H12 0.9500 . ?
C12 C13 1.444(10) . ?
C13 H13 0.9500 . ?
C13 C14 1.393(11) . ?
C14 H14 0.9500 . ?
C14 C15 1.349(10) . ?
C15 C16 1.530(9) . ?
C16 H16A 0.9900 . ?
C16 H16B 0.9900 . ?
C17 H17A 0.9900 . ?
C17 H17B 0.9900 . ?
C17 C18 1.511(10) . ?
C18 C22 1.411(10) . ?
C19 H19 0.9500 . ?
C19 C20 1.458(10) . ?
C20 H20 0.9500 . ?
C20 C21 1.344(11) . ?
C21 H21 0.9500 . ?
C21 C22 1.332(11) . ?
C22 H22 0.9500 . ?
C23 H23A 0.9900 . ?
C23 H23B 0.9900 . ?
C23 C24 1.491(10) . ?
C24 C28 1.410(10) . ?
C25 H25 0.9500 . ?
C25 C26 1.406(11) . ?
C26 H26 0.9500 . ?
C26 C27 1.389(10) . ?
C27 H27 0.9500 . ?
C27 C28 1.346(12) . ?
C28 H28 0.9500 . ?
Co2 N5 1.905(4) . ?
Co2 N6 1.934(5) . ?
Co2 N7 1.921(5) . ?
Co2 N8 1.949(5) . ?
Co2 O3 1.866(4) . ?
Co2 O4 1.875(4) . ?
N5 C64 1.364(7) . ?
N5 C68 1.298(6) . ?
N6 C71 1.382(8) . ?
N6 C72 1.317(8) . ?
N7 C77 1.355(8) . ?
N7 C78 1.343(8) . ?
N8 C69 1.479(7) . ?
N8 C70 1.508(9) . ?
N8 C76 1.484(9) . ?
O3 C54 1.308(6) . ?
O4 C55 1.349(7) . ?
C54 C55 1.393(8) . ?
C54 C59 1.396(7) . ?
C55 C56 1.395(7) . ?
C56 H56 0.9500 . ?
C56 C57 1.387(7) . ?
C57 H57 0.9500 . ?
C57 C58 1.409(7) . ?
C58 C59 1.389(6) . ?
C58 C60 1.538(8) . ?
C59 H59 0.9500 . ?
C60 C61 1.539(10) . ?
C60 C62 1.542(10) . ?
C60 C63 1.523(8) . ?
C61 H61A 0.9800 . ?
C61 H61B 0.9800 . ?
C61 H61C 0.9800 . ?
C62 H62A 0.9800 . ?
C62 H62B 0.9800 . ?
C62 H62C 0.9800 . ?
C63 H63A 0.9800 . ?
C63 H63B 0.9800 . ?
C63 H63C 0.9800 . ?
C64 H64 0.9500 . ?
C64 C65 1.386(8) . ?
C65 H65 0.9500 . ?
C65 C66 1.320(9) . ?
C66 H66 0.9500 . ?
C66 C67 1.365(9) . ?
C67 H67 0.9500 . ?
C67 C68 1.406(8) . ?
C68 C69 1.490(9) . ?
C69 H69A 0.9900 . ?
C69 H69B 0.9900 . ?
C70 H70A 0.9900 . ?
C70 H70B 0.9900 . ?
C70 C71 1.523(11) . ?
C71 C75 1.367(10) . ?
C72 H72 0.9500 . ?
C72 C73 1.364(10) . ?
C73 H73 0.9500 . ?
C73 C74 1.407(11) . ?
C74 H74 0.9500 . ?
C74 C75 1.405(10) . ?
C75 H75 0.9500 . ?
C76 H76A 0.9900 . ?
C76 H76B 0.9900 . ?
C76 C77 1.491(10) . ?
C77 C81 1.361(10) . ?
C78 H78 0.9500 . ?
C78 C79 1.335(9) . ?
C79 H79 0.9500 . ?
C79 C80 1.416(8) . ?
C80 H80 0.9500 . ?
C80 C81 1.410(9) . ?
C81 H81 0.9500 . ?
Cl1 C53 1.7697(15) . ?
Cl2 C53 1.7697(15) . ?
C53 H53A 0.9900 . ?
C53 H53B 0.9900 . ?
Cl3 C106 1.752(11) . ?
Cl4 C106 1.756(8) . ?
C106 H10D 0.9900 . ?
C106 H10E 0.9900 . ?
C29 C30 1.413(9) . ?
C29 C34 1.412(9) . ?
C29 B1 1.650(9) . ?
C30 H30 0.9500 . ?
C30 C31 1.429(10) . ?
C31 H31 0.9500 . ?
C31 C32 1.408(12) . ?
C32 H32 0.9500 . ?
C32 C33 1.389(14) . ?
C33 H33 0.9500 . ?
C33 C34 1.385(10) . ?
C34 H34 0.9500 . ?
C35 C36 1.397(9) . ?
C35 C40 1.441(9) . ?
C35 B1 1.643(9) . ?
C36 H36 0.9500 . ?
C36 C37 1.425(10) . ?
C37 H37 0.9500 . ?
C37 C38 1.381(10) . ?
C38 H38 0.9500 . ?
C38 C39 1.403(10) . ?
C39 H39 0.9500 . ?
C39 C40 1.364(10) . ?
C40 H40 0.9500 . ?
C41 C42 1.367(10) . ?
C41 C46 1.421(8) . ?
C41 B1 1.652(10) . ?
C42 H42 0.9500 . ?
C42 C43 1.402(9) . ?
C43 H43 0.9500 . ?
C43 C44 1.386(10) . ?
C44 H44 0.9500 . ?
C44 C45 1.386(10) . ?
C45 H45 0.9500 . ?
C45 C46 1.445(8) . ?
C46 H46 0.9500 . ?
C47 C48 1.380(9) . ?
C47 C52 1.407(10) . ?
C47 B1 1.638(9) . ?
C48 H48 0.9500 . ?
C48 C49 1.397(9) . ?
C49 H49 0.9500 . ?
C49 C50 1.341(12) . ?
C50 H50 0.9500 . ?
C50 C51 1.419(10) . ?
C51 H51 0.9500 . ?
C51 C52 1.379(8) . ?
C52 H52 0.9500 . ?
C82 C83 1.400(10) . ?
C82 C87 1.411(9) . ?
C82 B2 1.654(9) . ?
C83 H83 0.9500 . ?
C83 C84 1.389(8) . ?
C84 H84 0.9500 . ?
C84 C85 1.362(10) . ?
C85 H85 0.9500 . ?
C85 C86 1.436(11) . ?
C86 H86 0.9500 . ?
C86 C87 1.393(9) . ?
C87 H87 0.9500 . ?
C88 C89 1.384(9) . ?
C88 C93 1.410(9) . ?
C88 B2 1.641(10) . ?
C89 H89 0.9500 . ?
C89 C90 1.397(10) . ?
C90 H90 0.9500 . ?
C90 C91 1.374(9) . ?
C91 H91 0.9500 . ?
C91 C92 1.385(10) . ?
C92 H92 0.9500 . ?
C92 C93 1.339(11) . ?
C93 H93 0.9500 . ?
C94 C95 1.390(8) . ?
C94 C99 1.390(9) . ?
C94 B2 1.647(9) . ?
C95 H95 0.9500 . ?
C95 C96 1.395(9) . ?
C96 H96 0.9500 . ?
C96 C97 1.404(9) . ?
C97 H97 0.9500 . ?
C97 C98 1.348(9) . ?
C98 H98 0.9500 . ?
C98 C99 1.348(9) . ?
C99 H99 0.9500 . ?
C100 C101 1.411(9) . ?
C100 C105 1.401(8) . ?
C100 B2 1.652(9) . ?
C101 H101 0.9500 . ?
C101 C102 1.411(10) . ?
C102 H102 0.9500 . ?
C102 C103 1.343(10) . ?
C103 H103 0.9500 . ?
C103 C104 1.373(10) . ?
C104 H104 0.9500 . ?
C104 C105 1.352(9) . ?
C105 H105 0.9500 . ?

loop_
_geom_torsion_atom_site_label_1
_geom_torsion_atom_site_label_2
_geom_torsion_atom_site_label_3
_geom_torsion_atom_site_label_4
_geom_torsion
_geom_torsion_site_symmetry_1
_geom_torsion_site_symmetry_2
_geom_torsion_site_symmetry_3
_geom_torsion_site_symmetry_4
_geom_torsion_publ_flag
Co1 N1 C11 C12 -174.5(7) . . . . ?
Co1 N1 C15 C14 176.5(6) . . . . ?
Co1 N1 C15 C16 -5.8(8) . . . . ?
Co1 N2 C18 C17 6.0(8) . . . . ?
Co1 N2 C18 C22 -179.9(6) . . . . ?
Co1 N2 C19 C20 178.7(5) . . . . ?
Co1 N3 C24 C23 -6.7(9) . . . . ?
Co1 N3 C24 C28 178.8(7) . . . . ?
Co1 N3 C25 C26 -178.7(5) . . . . ?
Co1 N4 C16 C15 -3.8(8) . . . . ?
Co1 N4 C17 C18 42.5(8) . . . . ?
Co1 N4 C23 C24 -41.7(8) . . . . ?
Co1 O1 C1 C2 -3.2(7) . . . . ?
Co1 O1 C1 C6 173.8(7) . . . . ?
Co1 O2 C2 C1 -0.3(8) . . . . ?
Co1 O2 C2 C3 179.6(8) . . . . ?
N1 Co1 O1 C1 -178.9(4) . . . . ?
N1 C11 C12 C13 -5.2(13) . . . . ?
N1 C15 C16 N4 6.2(9) . . . . ?
N2 Co1 O1 C1 92.6(4) . . . . ?
N2 Co1 O2 C2 -97.6(5) . . . . ?
N2 C18 C22 C21 1.2(11) . . . . ?
N2 C19 C20 C21 1.2(10) . . . . ?
N3 Co1 O1 C1 -87.2(4) . . . . ?
N3 Co1 O2 C2 92.9(5) . . . . ?
N3 C24 C28 C27 -0.7(14) . . . . ?
N3 C25 C26 C27 1.5(11) . . . . ?
N4 Co1 O2 C2 176.9(5) . . . . ?
N4 C17 C18 N2 -33.4(10) . . . . ?
N4 C17 C18 C22 153.0(8) . . . . ?
N4 C23 C24 N3 33.5(10) . . . . ?
N4 C23 C24 C28 -152.0(8) . . . . ?
O1 Co1 O2 C2 -1.2(5) . . . . ?
O1 C1 C2 O2 2.4(10) . . . . ?
O1 C1 C2 C3 -177.5(7) . . . . ?
O1 C1 C6 C5 -179.4(10) . . . . ?
O2 Co1 O1 C1 2.4(4) . . . . ?
O2 C2 C3 C4 177.0(11) . . . . ?
C1 C2 C3 C4 -3.1(15) . . . . ?
C2 C1 C6 C5 -2.5(15) . . . . ?
C2 C3 C4 C5 -2(2) . . . . ?
C3 C4 C5 C6 5(2) . . . . ?
C3 C4 C5 C7 -160.1(12) . . . . ?
C4 C5 C6 C1 -3(2) . . . . ?
C4 C5 C7 C8 -57.6(17) . . . . ?
C4 C5 C7 C9 66.9(17) . . . . ?
C4 C5 C7 C10 -170.7(13) . . . . ?
C6 C1 C2 O2 -174.5(8) . . . . ?
C6 C1 C2 C3 5.5(13) . . . . ?
C6 C5 C7 C8 137.1(13) . . . . ?
C6 C5 C7 C9 -98.3(15) . . . . ?
C6 C5 C7 C10 24.1(18) . . . . ?
C7 C5 C6 C1 161.6(11) . . . . ?
C11 N1 C15 C14 -1.0(11) . . . . ?
C11 N1 C15 C16 176.7(7) . . . . ?
C11 C12 C13 C14 6.3(14) . . . . ?
C12 C13 C14 C15 -4.7(13) . . . . ?
C13 C14 C15 N1 2.0(12) . . . . ?
C13 C14 C15 C16 -175.5(8) . . . . ?
C14 C15 C16 N4 -176.1(7) . . . . ?
C15 N1 C11 C12 2.7(12) . . . . ?
C16 N4 C17 C18 -76.5(8) . . . . ?
C16 N4 C23 C24 77.8(8) . . . . ?
C17 N4 C16 C15 111.1(7) . . . . ?
C17 N4 C23 C24 -151.6(7) . . . . ?
C17 C18 C22 C21 174.4(9) . . . . ?
C18 N2 C19 C20 -0.9(10) . . . . ?
C19 N2 C18 C17 -174.4(7) . . . . ?
C19 N2 C18 C22 -0.3(11) . . . . ?
C19 C20 C21 C22 -0.4(12) . . . . ?
C20 C21 C22 C18 -0.8(11) . . . . ?
C23 N4 C16 C15 -119.4(7) . . . . ?
C23 N4 C17 C18 152.7(7) . . . . ?
C23 C24 C28 C27 -174.7(8) . . . . ?
C24 N3 C25 C26 -2.9(10) . . . . ?
C25 N3 C24 C23 177.1(7) . . . . ?
C25 N3 C24 C28 2.6(12) . . . . ?
C25 C26 C27 C28 0.3(11) . . . . ?
C26 C27 C28 C24 -0.7(12) . . . . ?
Co2 N5 C64 C65 173.0(6) . . . . ?
Co2 N5 C68 C67 -174.5(5) . . . . ?
Co2 N5 C68 C69 4.7(7) . . . . ?
Co2 N6 C71 C70 1.3(6) . . . . ?
Co2 N6 C71 C75 178.7(5) . . . . ?
Co2 N6 C72 C73 179.3(5) . . . . ?
Co2 N7 C77 C76 -2.1(7) . . . . ?
Co2 N7 C77 C81 177.1(5) . . . . ?
Co2 N7 C78 C79 -176.1(5) . . . . ?
Co2 N8 C69 C68 4.3(7) . . . . ?
Co2 N8 C70 C71 37.3(6) . . . . ?
Co2 N8 C76 C77 -36.4(6) . . . . ?
Co2 O3 C54 C55 7.2(7) . . . . ?
Co2 O3 C54 C59 -172.1(4) . . . . ?
Co2 O4 C55 C54 0.0(7) . . . . ?
Co2 O4 C55 C56 175.8(5) . . . . ?
N5 Co2 O3 C54 176.0(4) . . . . ?
N5 C64 C65 C66 -0.5(12) . . . . ?
N5 C68 C69 N8 -6.0(8) . . . . ?
N6 Co2 O3 C54 85.0(4) . . . . ?
N6 Co2 O4 C55 -90.3(4) . . . . ?
N6 C71 C75 C74 2.0(9) . . . . ?
N6 C72 C73 C74 2.1(10) . . . . ?
N7 Co2 O3 C54 -93.9(4) . . . . ?
N7 Co2 O4 C55 99.1(4) . . . . ?
N7 C77 C81 C80 -0.8(9) . . . . ?
N7 C78 C79 C80 0.1(9) . . . . ?
N8 Co2 O4 C55 -176.1(4) . . . . ?
N8 C70 C71 N6 -26.1(7) . . . . ?
N8 C70 C71 C75 156.8(6) . . . . ?
N8 C76 C77 N7 26.1(7) . . . . ?
N8 C76 C77 C81 -153.0(6) . . . . ?
O3 Co2 O4 C55 3.1(4) . . . . ?
O3 C54 C55 O4 -5.1(9) . . . . ?
O3 C54 C55 C56 179.1(6) . . . . ?
O3 C54 C59 C58 179.6(5) . . . . ?
O4 Co2 O3 C54 -5.7(4) . . . . ?
O4 C55 C56 C57 -174.7(5) . . . . ?
C54 C55 C56 C57 0.9(9) . . . . ?
C55 C54 C59 C58 0.3(8) . . . . ?
C55 C56 C57 C58 0.9(8) . . . . ?
C56 C57 C58 C59 -2.1(7) . . . . ?
C56 C57 C58 C60 176.3(5) . . . . ?
C57 C58 C59 C54 1.5(7) . . . . ?
C57 C58 C60 C61 -66.5(6) . . . . ?
C57 C58 C60 C62 53.2(7) . . . . ?
C57 C58 C60 C63 175.5(5) . . . . ?
C59 C54 C55 O4 174.3(5) . . . . ?
C59 C54 C55 C56 -1.5(9) . . . . ?
C59 C58 C60 C61 111.9(6) . . . . ?
C59 C58 C60 C62 -128.5(5) . . . . ?
C59 C58 C60 C63 -6.1(8) . . . . ?
C60 C58 C59 C54 -176.9(5) . . . . ?
C64 N5 C68 C67 -1.4(10) . . . . ?
C64 N5 C68 C69 177.8(6) . . . . ?
C64 C65 C66 C67 1.4(13) . . . . ?
C65 C66 C67 C68 -2.3(13) . . . . ?
C66 C67 C68 N5 2.4(12) . . . . ?
C66 C67 C68 C69 -176.8(7) . . . . ?
C67 C68 C69 N8 173.2(7) . . . . ?
C68 N5 C64 C65 0.5(10) . . . . ?
C69 N8 C70 C71 -81.2(6) . . . . ?
C69 N8 C76 C77 83.1(6) . . . . ?
C70 N8 C69 C68 120.6(6) . . . . ?
C70 N8 C76 C77 -151.7(5) . . . . ?
C70 C71 C75 C74 179.0(6) . . . . ?
C71 N6 C72 C73 -1.4(9) . . . . ?
C72 N6 C71 C70 -178.1(5) . . . . ?
C72 N6 C71 C75 -0.7(9) . . . . ?
C72 C73 C74 C75 -0.7(9) . . . . ?
C73 C74 C75 C71 -1.3(9) . . . . ?
C76 N8 C69 C68 -113.6(6) . . . . ?
C76 N8 C70 C71 153.1(5) . . . . ?
C76 C77 C81 C80 178.3(6) . . . . ?
C77 N7 C78 C79 -0.4(9) . . . . ?
C78 N7 C77 C76 -178.4(5) . . . . ?
C78 N7 C77 C81 0.8(9) . . . . ?
C78 C79 C80 C81 -0.1(9) . . . . ?
C79 C80 C81 C77 0.5(8) . . . . ?
C29 C30 C31 C32 8.7(16) . . . . ?
C30 C29 C34 C33 3.1(12) . . . . ?
C30 C29 B1 C35 -91.9(8) . . . . ?
C30 C29 B1 C41 148.2(7) . . . . ?
C30 C29 B1 C47 27.3(9) . . . . ?
C30 C31 C32 C33 -2.7(16) . . . . ?
C31 C32 C33 C34 -2.8(16) . . . . ?
C32 C33 C34 C29 2.6(15) . . . . ?
C34 C29 C30 C31 -8.6(13) . . . . ?
C34 C29 B1 C35 85.0(9) . . . . ?
C34 C29 B1 C41 -34.9(9) . . . . ?
C34 C29 B1 C47 -155.8(7) . . . . ?
C35 C36 C37 C38 1.3(10) . . . . ?
C36 C35 C40 C39 -1.4(10) . . . . ?
C36 C35 B1 C29 18.6(9) . . . . ?
C36 C35 B1 C41 136.9(6) . . . . ?
C36 C35 B1 C47 -101.0(7) . . . . ?
C36 C37 C38 C39 -2.6(10) . . . . ?
C37 C38 C39 C40 1.9(11) . . . . ?
C38 C39 C40 C35 0.2(12) . . . . ?
C40 C35 C36 C37 0.6(9) . . . . ?
C40 C35 B1 C29 -161.0(5) . . . . ?
C40 C35 B1 C41 -42.6(8) . . . . ?
C40 C35 B1 C47 79.4(8) . . . . ?
C41 C42 C43 C44 -0.2(11) . . . . ?
C42 C41 C46 C45 4.3(9) . . . . ?
C42 C41 B1 C29 -103.4(7) . . . . ?
C42 C41 B1 C35 140.1(7) . . . . ?
C42 C41 B1 C47 18.0(9) . . . . ?
C42 C43 C44 C45 0.9(11) . . . . ?
C43 C44 C45 C46 1.0(10) . . . . ?
C44 C45 C46 C41 -3.7(10) . . . . ?
C46 C41 C42 C43 -2.4(10) . . . . ?
C46 C41 B1 C29 77.9(7) . . . . ?
C46 C41 B1 C35 -38.7(8) . . . . ?
C46 C41 B1 C47 -160.8(6) . . . . ?
C47 C48 C49 C50 -4.0(10) . . . . ?
C48 C47 C52 C51 -3.9(10) . . . . ?
C48 C47 B1 C29 -126.8(6) . . . . ?
C48 C47 B1 C35 -10.1(9) . . . . ?
C48 C47 B1 C41 112.8(6) . . . . ?
C48 C49 C50 C51 2.9(11) . . . . ?
C49 C50 C51 C52 -2.5(10) . . . . ?
C50 C51 C52 C47 3.1(10) . . . . ?
C52 C47 C48 C49 4.2(9) . . . . ?
C52 C47 B1 C29 51.9(8) . . . . ?
C52 C47 B1 C35 168.7(6) . . . . ?
C52 C47 B1 C41 -68.4(7) . . . . ?
B1 C29 C30 C31 168.6(9) . . . . ?
B1 C29 C34 C33 -174.0(8) . . . . ?
B1 C35 C36 C37 -179.0(6) . . . . ?
B1 C35 C40 C39 178.2(7) . . . . ?
B1 C41 C42 C43 178.9(6) . . . . ?
B1 C41 C46 C45 -176.8(6) . . . . ?
B1 C47 C48 C49 -177.0(6) . . . . ?
B1 C47 C52 C51 177.2(6) . . . . ?
C82 C83 C84 C85 4.9(12) . . . . ?
C83 C82 C87 C86 2.2(10) . . . . ?
C83 C82 B2 C88 -172.3(6) . . . . ?
C83 C82 B2 C94 -52.3(8) . . . . ?
C83 C82 B2 C100 68.7(8) . . . . ?
C83 C84 C85 C86 -4.7(11) . . . . ?
C84 C85 C86 C87 3.4(11) . . . . ?
C85 C86 C87 C82 -2.2(10) . . . . ?
C87 C82 C83 C84 -3.4(11) . . . . ?
C87 C82 B2 C88 12.9(9) . . . . ?
C87 C82 B2 C94 132.9(6) . . . . ?
C87 C82 B2 C100 -106.2(7) . . . . ?
C88 C89 C90 C91 -0.4(11) . . . . ?
C89 C88 C93 C92 -0.4(9) . . . . ?
C89 C88 B2 C82 -75.4(8) . . . . ?
C89 C88 B2 C94 164.7(5) . . . . ?
C89 C88 B2 C100 44.7(8) . . . . ?
C89 C90 C91 C92 -0.4(10) . . . . ?
C90 C91 C92 C93 0.8(10) . . . . ?
C91 C92 C93 C88 -0.3(11) . . . . ?
C93 C88 C89 C90 0.8(10) . . . . ?
C93 C88 B2 C82 103.4(7) . . . . ?
C93 C88 B2 C94 -16.4(8) . . . . ?
C93 C88 B2 C100 -136.4(6) . . . . ?
C94 C95 C96 C97 3.6(13) . . . . ?
C95 C94 C99 C98 -5.7(12) . . . . ?
C95 C94 B2 C82 158.8(7) . . . . ?
C95 C94 B2 C88 -79.6(8) . . . . ?
C95 C94 B2 C100 38.5(9) . . . . ?
C95 C96 C97 C98 -2.4(13) . . . . ?
C96 C97 C98 C99 -2.7(14) . . . . ?
C97 C98 C99 C94 7.1(14) . . . . ?
C99 C94 C95 C96 0.3(12) . . . . ?
C99 C94 B2 C82 -34.0(9) . . . . ?
C99 C94 B2 C88 87.6(8) . . . . ?
C99 C94 B2 C100 -154.3(7) . . . . ?
C100 C101 C102 C103 -1.5(11) . . . . ?
C101 C100 C105 C104 -1.7(9) . . . . ?
C101 C100 B2 C82 -20.8(8) . . . . ?
C101 C100 B2 C88 -142.2(6) . . . . ?
C101 C100 B2 C94 98.9(7) . . . . ?
C101 C102 C103 C104 0.7(10) . . . . ?
C102 C103 C104 C105 -0.5(10) . . . . ?
C103 C104 C105 C100 1.1(11) . . . . ?
C105 C100 C101 C102 1.9(9) . . . . ?
C105 C100 B2 C82 162.5(6) . . . . ?
C105 C100 B2 C88 41.2(8) . . . . ?
C105 C100 B2 C94 -77.7(7) . . . . ?
B2 C82 C83 C84 -178.8(6) . . . . ?
B2 C82 C87 C86 177.4(6) . . . . ?
B2 C88 C89 C90 179.7(7) . . . . ?
B2 C88 C93 C92 -179.3(6) . . . . ?
B2 C94 C95 C96 168.4(8) . . . . ?
B2 C94 C99 C98 -173.7(8) . . . . ?
B2 C100 C101 C102 -175.0(6) . . . . ?
B2 C100 C105 C104 175.3(6) . . . . ?

loop_
_twin_individual_id
_twin_individual_mass_fraction_refined
1 0.60(2)
2 0.40(2)
